data_7251936
loop_
_publ_author_name
'Kornyakov, Ilya V.'
'Bubnova, Olga'
'Kalinichev, Alexey A.'
'Likholetova, Marina V.'
'Krivovichev, Sergey V.'

_publ_section_title
;
 Subtle symmetry breaking in averievite-related compounds, (MX)Cu5O2(VO4)2
 (MX = CsBr, CsI, RbBr, RbI and KI)
;
_journal_name_full CrystEngComm
_journal_paper_doi 10.1039/D5CE00495K
_journal_year 2026
_chemical_formula_moiety 'Cs Cu5 I O10 P2'
_chemical_formula_sum 'Cs Cu5 I O10 P2'
_chemical_formula_weight 799.45
_space_group_crystal_system monoclinic
_space_group_IT_number 15
_space_group_name_Hall '-C 2yc'
_space_group_name_H-M_alt 'C 1 2/c 1'
_atom_sites_solution_primary dual
_audit_creation_date 2025-05-13
_audit_creation_method
;
Olex2 1.5
(compiled 2025.03.04 svn.red2d20d0 for OlexSys, GUI svn.r7188)
;
_audit_update_record
;
2025-05-13 deposited with the CCDC.	2026-04-30 downloaded from the CCDC.
;
_cell_angle_alpha 90
_cell_angle_beta 92.425(6)
_cell_angle_gamma 90
_cell_formula_units_Z 4
_cell_length_a 10.9371(8)
_cell_length_b 6.3463(5)
_cell_length_c 16.2846(13)
_cell_measurement_reflns_used 3428
_cell_measurement_temperature 100(1)
_cell_measurement_theta_max 35.2910
_cell_measurement_theta_min 2.4790
_cell_volume 1129.30(15)
_computing_cell_refinement 'CrysAlisPro 1.171.43.144a (Rigaku OD, 2024)'
_computing_data_collection 'CrysAlisPro system (CCD 41.104a 64-bit (release 16-03-2021))'
_computing_data_reduction 'CrysAlisPro 1.171.43.144a (Rigaku OD, 2024)'
_computing_molecular_graphics 'Olex2 1.5 (Dolomanov et al., 2009)'
_computing_publication_material 'Olex2 1.5 (Dolomanov et al., 2009)'
_computing_structure_refinement 'SHELXL 2019/2 (Sheldrick, 2015)'
_computing_structure_solution 'SHELXT  (Sheldrick, 2015)'
_diffrn_ambient_environment N~2~
_diffrn_ambient_temperature 100(1)
_diffrn_detector 'Hybrid Pixel Array Detector'
_diffrn_detector_area_resol_mean 10.0000
_diffrn_detector_type HyPix
_diffrn_measured_fraction_theta_full 0.983
_diffrn_measured_fraction_theta_max 0.845
_diffrn_measurement_details
;
List of Runs (angles in degrees, time in seconds):

  # Type    Start    End  Width  t~exp~   \w     \q     \k     \f   Frames
#--------------------------------------------------------------------------
  1  \w    -89.00   3.00   0.50   30.00    --  -17.54 -71.00 -30.00  184
  2  \w    -55.00  38.00   0.50   30.00    --   17.54 -71.00 -30.00  186
  3  \w     -3.00  66.00   0.50   30.00    --   17.54  71.00 100.00  138
  4  \w    -83.00 -43.00   0.50   30.00    --  -17.54 178.00  90.00   80
  5  \w    -88.00 -53.00   0.50   30.00    --  -17.54-178.00  30.00   70
  6  \w    -89.00 -58.00   0.50   30.00    --  -17.54 178.00-150.00   62
;
_diffrn_measurement_device 'four-circle diffractometer'
_diffrn_measurement_device_type 'XtaLAB Synergy, Single source at home/near, HyPix'
_diffrn_measurement_method '\w scans'
_diffrn_orient_matrix_type 'CrysAlisPro convention (1999,Acta A55,543-557)'
_diffrn_orient_matrix_UB_11 -0.0057695000
_diffrn_orient_matrix_UB_12 -0.0875959000
_diffrn_orient_matrix_UB_13 -0.0268931000
_diffrn_orient_matrix_UB_21 0.0515532000
_diffrn_orient_matrix_UB_22 0.0353702000
_diffrn_orient_matrix_UB_23 -0.0211269000
_diffrn_orient_matrix_UB_31 0.0391286000
_diffrn_orient_matrix_UB_32 -0.0594641000
_diffrn_orient_matrix_UB_33 0.0270064000
_diffrn_radiation_monochromator mirror
_diffrn_radiation_probe x-ray
_diffrn_radiation_type 'Mo K\a'
_diffrn_radiation_wavelength 0.71073
_diffrn_reflns_av_unetI/netI 0.0302
_diffrn_reflns_Laue_measured_fraction_full 0.983
_diffrn_reflns_Laue_measured_fraction_max 0.845
_diffrn_reflns_limit_h_max 17
_diffrn_reflns_limit_h_min -16
_diffrn_reflns_limit_k_max 9
_diffrn_reflns_limit_k_min -10
_diffrn_reflns_limit_l_max 25
_diffrn_reflns_limit_l_min -17
_diffrn_reflns_number 4059
_diffrn_reflns_point_group_measured_fraction_full 0.983
_diffrn_reflns_point_group_measured_fraction_max 0.845
_diffrn_reflns_theta_full 25.242
_diffrn_reflns_theta_max 35.505
_diffrn_reflns_theta_min 2.504
_diffrn_source 'micro-focus sealed X-ray tube'
_diffrn_source_type 'PhotonJet (Mo) X-ray Source'
_exptl_absorpt_coefficient_mu 15.498
_exptl_absorpt_correction_T_max 0.808
_exptl_absorpt_correction_T_min 0.715
_exptl_absorpt_correction_type gaussian
_exptl_absorpt_process_details
;
CrysAlisPro 1.171.43.144a (Rigaku Oxford Diffraction, 2024)
Numerical absorption correction based on gaussian integration over
a multifaceted crystal model
Empirical absorption correction using spherical harmonics,
implemented in SCALE3 ABSPACK scaling algorithm.
;
_exptl_crystal_colour yellow
_exptl_crystal_colour_primary yellow
_exptl_crystal_density_diffrn 4.702
_exptl_crystal_description plate
_exptl_crystal_F_000 1452
_exptl_crystal_size_max 0.034
_exptl_crystal_size_mid 0.027
_exptl_crystal_size_min 0.014
_refine_diff_density_max 2.264
_refine_diff_density_min -1.267
_refine_diff_density_rms 0.372
_refine_ls_extinction_method none
_refine_ls_goodness_of_fit_ref 1.046
_refine_ls_hydrogen_treatment undef
_refine_ls_matrix_type full
_refine_ls_number_parameters 100
_refine_ls_number_reflns 4059
_refine_ls_number_restraints 0
_refine_ls_restrained_S_all 1.046
_refine_ls_R_factor_all 0.0487
_refine_ls_R_factor_gt 0.0416
_refine_ls_shift/su_max 0.000
_refine_ls_shift/su_mean 0.000
_refine_ls_structure_factor_coef Fsqd
_refine_ls_weighting_details 'w=1/[\s^2^(Fo^2^)+(0.0554P)^2^+22.0241P] where P=(Fo^2^+2Fc^2^)/3'
_refine_ls_weighting_scheme calc
_refine_ls_wR_factor_gt 0.1028
_refine_ls_wR_factor_ref 0.1072
_reflns_Friedel_coverage 0.000
_reflns_number_gt 3587
_reflns_number_total 4059
_reflns_threshold_expression 'I > 2\s(I)'
_twin_special_details
;
Component 2 rotated by -119.7773\% 
around [-0.00 -0.00 1.00] (reciprocal) or [0.06 0.00 1.00] (direct)
;
_cod_data_source_file d5ce00495k2.cif
_cod_data_source_block PCsI_100K
_cod_original_cell_volume 1129.31(15)
_cod_database_code 7251936
_shelx_shelxl_version_number 2019/2
_chemical_oxdiff_formula 'Cs1 I1 Cu5 P2 O10'
_shelx_space_group_comment
;
The symmetry employed for this shelxl refinement is uniquely defined
by the following loop, which should always be used as a source of
symmetry information in preference to the above space-group names.
They are only intended as comments.
;
_olex2_refinement_description
;
1. Twinned data refinement
 Scales: 0.582(2)
 0.418(2)
2. Others
 Sof(Cs1B)=0.5*(1-FVAR(2))
 Sof(Cs1A)=0.5*FVAR(2)
;
_olex2_submission_special_instructions 'No special instructions were received'
_oxdiff_exptl_absorpt_empirical_details
;
Empirical correction (ABSPACK) includes:
- Absorption correction using spherical harmonics
- Frame scaling
;
_oxdiff_exptl_absorpt_empirical_full_max 3.289
_oxdiff_exptl_absorpt_empirical_full_min 0.476
_oxdiff_twin_integration_method simultaneous
_oxdiff_twin_items 2

loop_
_space_group_symop_operation_xyz
'x, y, z'
'-x, y, -z+1/2'
'x+1/2, y+1/2, z'
'-x+1/2, y+1/2, -z+1/2'
'-x, -y, -z'
'x, -y, z-1/2'
'-x+1/2, -y+1/2, -z'
'x+1/2, -y+1/2, z-1/2'

loop_
_atom_site_label
_atom_site_type_symbol
_atom_site_fract_x
_atom_site_fract_y
_atom_site_fract_z
_atom_site_U_iso_or_equiv
_atom_site_adp_type
_atom_site_occupancy
_atom_site_site_symmetry_order
_atom_site_calc_flag
_atom_site_refinement_flags_posn
_atom_site_refinement_flags_adp
_atom_site_refinement_flags_occupancy
_atom_site_disorder_assembly
_atom_site_disorder_group
Cs1A Cs 0.500000 1.000000 0.500000 0.032(6) Uani 0.30(14) 2 d S . P . .
Cs1B Cs 0.4773(15) 0.974(2) 0.4997(6) 0.0169(16) Uani 0.35(7) 1 d . . P . .
I1 I 0.500000 1.05521(8) 0.750000 0.00898(13) Uani 1 2 d S T P . .
Cu1 Cu 0.34763(8) 0.46789(11) 0.60829(5) 0.00667(15) Uani 1 1 d . . . . .
Cu2 Cu 0.25126(8) 0.79949(12) 0.74257(4) 0.00557(16) Uani 1 1 d . . . . .
Cu3 Cu 0.500000 0.56521(18) 0.750000 0.0057(2) Uani 1 2 d S T P . .
P1 P 0.34508(17) 0.4433(2) 0.40384(9) 0.0053(3) Uani 1 1 d . . . . .
O1 O 0.4768(5) 0.4363(8) 0.3709(3) 0.0076(9) Uani 1 1 d . . . . .
O2 O 0.2784(5) 0.2456(7) 0.3659(3) 0.0080(9) Uani 1 1 d . . . . .
O3 O 0.2788(5) 0.6448(7) 0.3765(3) 0.0083(8) Uani 1 1 d . . . . .
O4 O 0.3541(5) 0.4216(7) 0.4959(3) 0.0099(9) Uani 1 1 d . . . . .
O5 O 0.3318(5) 0.5432(6) 0.7191(2) 0.0047(7) Uani 1 1 d . . . . .

loop_
_atom_site_aniso_label
_atom_site_aniso_U_11
_atom_site_aniso_U_22
_atom_site_aniso_U_33
_atom_site_aniso_U_23
_atom_site_aniso_U_13
_atom_site_aniso_U_12
Cs1A 0.043(14) 0.015(7) 0.038(8) 0.010(3) 0.003(6) 0.000(12)
Cs1B 0.026(3) 0.009(2) 0.015(2) 0.0036(13) 0.0010(14) 0.0098(19)
I1 0.0066(3) 0.0056(2) 0.0148(3) 0.000 0.0009(2) 0.000
Cu1 0.0072(4) 0.0086(3) 0.0043(3) -0.0008(2) 0.0005(3) -0.0030(3)
Cu2 0.0075(4) 0.0041(3) 0.0052(3) 0.0001(2) 0.0010(3) 0.0018(3)
Cu3 0.0040(5) 0.0079(5) 0.0052(5) 0.000 0.0000(4) 0.000
P1 0.0060(7) 0.0053(6) 0.0045(7) -0.0002(4) -0.0001(6) -0.0023(5)
O1 0.007(2) 0.013(2) 0.003(2) -0.0001(15) -0.0026(16) 0.0011(16)
O2 0.010(2) 0.0078(19) 0.006(2) -0.0005(15) -0.0015(17) -0.0031(16)
O3 0.010(2) 0.0067(19) 0.008(2) -0.0001(14) 0.0001(17) 0.0016(16)
O4 0.014(3) 0.011(2) 0.005(2) 0.0004(15) -0.0001(18) -0.0019(17)
O5 0.005(2) 0.0051(18) 0.0039(18) 0.0005(12) -0.0023(16) 0.0000(14)

loop_
_atom_type_symbol
_atom_type_description
_atom_type_scat_dispersion_real
_atom_type_scat_dispersion_imag
_atom_type_scat_source
Cs Cs -0.3680 2.1192 'International Tables Vol C Tables 4.2.6.8 and 6.1.1.4'
Cu Cu 0.3201 1.2651 'International Tables Vol C Tables 4.2.6.8 and 6.1.1.4'
I I -0.4742 1.8119 'International Tables Vol C Tables 4.2.6.8 and 6.1.1.4'
O O 0.0106 0.0060 'International Tables Vol C Tables 4.2.6.8 and 6.1.1.4'
P P 0.1023 0.0942 'International Tables Vol C Tables 4.2.6.8 and 6.1.1.4'

loop_
_exptl_crystal_face_index_h
_exptl_crystal_face_index_k
_exptl_crystal_face_index_l
_exptl_crystal_face_perp_dist
2 2 22 0.0069
-2 -2 -22 0.0069
9 -5 14 0.0134
-9 5 -14 0.0095
15 2 1 0.0111
-1 -7 15 0.0122
-15 -2 -1 0.0111
3 9 -2 0.0085

loop_
_geom_angle_atom_site_label_1
_geom_angle_atom_site_label_2
_geom_angle_atom_site_label_3
_geom_angle
_geom_angle_site_symmetry_1
_geom_angle_site_symmetry_3
_geom_angle_publ_flag
Cs1B Cs1A I1 88.5(19) 5_676 . ?
Cs1B Cs1A Cu1 93.5(18) 5_676 5_666 ?
Cs1B Cs1A Cu1 86.5(18) 5_676 1_565 ?
Cs1B Cs1A P1 87(2) 5_676 1_565 ?
Cs1B Cs1A P1 93(2) 5_676 5_666 ?
Cs1B Cs1A O1 113(2) 5_676 5_666 ?
Cs1B Cs1A O1 67(2) 5_676 1_565 ?
Cs1B Cs1A O2 72(2) 5_676 5_666 ?
Cs1B Cs1A O2 108(2) 5_676 1_565 ?
Cs1B Cs1A O4 93.1(19) 5_676 5_666 ?
Cs1B Cs1A O4 86.9(19) 5_676 1_565 ?
Cu1 Cs1A I1 57.426(13) 1_565 . ?
Cu1 Cs1A I1 122.574(13) 5_666 . ?
Cu1 Cs1A Cu1 180.0 1_565 5_666 ?
P1 Cs1A I1 110.23(2) 1_565 . ?
P1 Cs1A I1 69.77(2) 5_666 . ?
P1 Cs1A Cu1 127.19(3) 1_565 5_666 ?
P1 Cs1A Cu1 52.81(3) 5_666 5_666 ?
P1 Cs1A Cu1 52.81(3) 1_565 1_565 ?
P1 Cs1A Cu1 127.19(3) 5_666 1_565 ?
P1 Cs1A P1 180.0 5_666 1_565 ?
O1 Cs1A I1 57.94(8) 5_666 . ?
O1 Cs1A I1 122.06(8) 1_565 . ?
O1 Cs1A Cu1 110.93(8) 5_666 1_565 ?
O1 Cs1A Cu1 110.93(8) 1_565 5_666 ?
O1 Cs1A Cu1 69.07(8) 1_565 1_565 ?
O1 Cs1A Cu1 69.07(8) 5_666 5_666 ?
O1 Cs1A P1 25.34(9) 5_666 5_666 ?
O1 Cs1A P1 154.66(9) 5_666 1_565 ?
O1 Cs1A P1 154.66(9) 1_565 5_666 ?
O1 Cs1A P1 25.34(9) 1_565 1_565 ?
O1 Cs1A O1 180.0 5_666 1_565 ?
O1 Cs1A O2 41.34(11) 5_666 5_666 ?
O1 Cs1A O2 41.34(11) 1_565 1_565 ?
O1 Cs1A O2 138.66(11) 5_666 1_565 ?
O1 Cs1A O2 138.66(11) 1_565 5_666 ?
O2 Cs1A I1 56.91(8) 5_666 . ?
O2 Cs1A I1 123.09(8) 1_565 . ?
O2 Cs1A Cu1 110.64(8) 1_565 5_666 ?
O2 Cs1A Cu1 110.64(8) 5_666 1_565 ?
O2 Cs1A Cu1 69.36(8) 5_666 5_666 ?
O2 Cs1A Cu1 69.36(8) 1_565 1_565 ?
O2 Cs1A P1 154.77(8) 1_565 5_666 ?
O2 Cs1A P1 25.23(8) 5_666 5_666 ?
O2 Cs1A P1 154.77(8) 5_666 1_565 ?
O2 Cs1A P1 25.23(8) 1_565 1_565 ?
O2 Cs1A O2 180.0 5_666 1_565 ?
O4 Cs1A I1 94.24(8) 5_666 . ?
O4 Cs1A I1 85.76(8) 1_565 . ?
O4 Cs1A Cu1 28.33(8) 1_565 1_565 ?
O4 Cs1A Cu1 151.67(8) 1_565 5_666 ?
O4 Cs1A Cu1 151.67(8) 5_666 1_565 ?
O4 Cs1A Cu1 28.33(8) 5_666 5_666 ?
O4 Cs1A P1 155.51(8) 5_666 1_565 ?
O4 Cs1A P1 155.51(8) 1_565 5_666 ?
O4 Cs1A P1 24.49(8) 5_666 5_666 ?
O4 Cs1A P1 24.49(8) 1_565 1_565 ?
O4 Cs1A O1 136.11(12) 5_666 1_565 ?
O4 Cs1A O1 136.11(12) 1_565 5_666 ?
O4 Cs1A O1 43.89(12) 5_666 5_666 ?
O4 Cs1A O1 43.89(12) 1_565 1_565 ?
O4 Cs1A O2 136.51(11) 1_565 5_666 ?
O4 Cs1A O2 43.49(11) 5_666 5_666 ?
O4 Cs1A O2 43.49(11) 1_565 1_565 ?
O4 Cs1A O2 136.51(11) 5_666 1_565 ?
O4 Cs1A O4 180.0 5_666 1_565 ?
Cs1B Cs1B P1 82(2) 5_676 1_565 ?
Cs1B Cs1B P1 88.3(19) 5_676 5_666 ?
Cs1B Cs1B O1 62(2) 5_676 1_565 ?
Cs1B Cs1B O1 109(2) 5_676 5_666 ?
Cs1B Cs1B O2 67.6(19) 5_676 5_666 ?
Cs1B Cs1B O2 103(2) 5_676 1_565 ?
Cs1B Cs1B O3 145(2) 5_676 . ?
Cs1B Cs1B O3 141(2) 5_676 7_566 ?
Cs1B Cs1B O4 81(2) 5_676 1_565 ?
Cs1B Cs1B O4 136(2) 5_676 7_566 ?
Cs1B Cs1B O4 87.6(18) 5_676 5_666 ?
P1 Cs1B P1 170.6(6) 5_666 1_565 ?
P1 Cs1B O1 147.0(6) 5_666 1_565 ?
P1 Cs1B O2 24.88(10) 5_666 5_666 ?
P1 Cs1B O2 146.8(6) 1_565 5_666 ?
P1 Cs1B O4 59.16(17) 1_565 7_566 ?
P1 Cs1B O4 129.5(6) 5_666 7_566 ?
O1 Cs1B P1 25.56(12) 5_666 5_666 ?
O1 Cs1B P1 24.86(13) 1_565 1_565 ?
O1 Cs1B P1 161.2(4) 5_666 1_565 ?
O1 Cs1B O1 171.0(6) 5_666 1_565 ?
O1 Cs1B O2 148.0(7) 5_666 1_565 ?
O1 Cs1B O2 41.13(16) 5_666 5_666 ?
O1 Cs1B O2 129.9(6) 1_565 5_666 ?
O1 Cs1B O3 88.3(5) 5_666 . ?
O1 Cs1B O3 65.6(3) 5_666 7_566 ?
O1 Cs1B O4 83.5(2) 1_565 7_566 ?
O1 Cs1B O4 104.3(5) 5_666 7_566 ?
O2 Cs1B P1 25.30(11) 1_565 1_565 ?
O2 Cs1B P1 161.8(5) 1_565 5_666 ?
O2 Cs1B O1 41.01(17) 1_565 1_565 ?
O2 Cs1B O2 170.9(7) 1_565 5_666 ?
O2 Cs1B O3 65.6(3) 1_565 . ?
O2 Cs1B O3 88.5(3) 1_565 7_566 ?
O2 Cs1B O4 48.13(19) 1_565 7_566 ?
O2 Cs1B O4 138.7(4) 5_666 7_566 ?
O3 Cs1B P1 90.9(3) . 1_565 ?
O3 Cs1B P1 96.1(3) 7_566 1_565 ?
O3 Cs1B P1 91.2(4) 7_566 5_666 ?
O3 Cs1B P1 96.9(4) . 5_666 ?
O3 Cs1B O1 120.9(3) 7_566 1_565 ?
O3 Cs1B O1 99.4(3) . 1_565 ?
O3 Cs1B O2 98.7(3) 7_566 5_666 ?
O3 Cs1B O2 121.7(4) . 5_666 ?
O3 Cs1B O3 73.9(4) . 7_566 ?
O3 Cs1B O4 62.7(3) . 7_566 ?
O3 Cs1B O4 40.4(2) 7_566 7_566 ?
O4 Cs1B P1 153.5(4) 1_565 5_666 ?
O4 Cs1B P1 24.52(12) 5_666 5_666 ?
O4 Cs1B P1 24.29(12) 1_565 1_565 ?
O4 Cs1B P1 153.5(4) 5_666 1_565 ?
O4 Cs1B O1 44.9(2) 5_666 5_666 ?
O4 Cs1B O1 130.9(5) 5_666 1_565 ?
O4 Cs1B O1 139.6(4) 1_565 5_666 ?
O4 Cs1B O1 42.5(2) 1_565 1_565 ?
O4 Cs1B O2 140.3(4) 5_666 1_565 ?
O4 Cs1B O2 131.1(5) 1_565 5_666 ?
O4 Cs1B O2 42.47(17) 5_666 5_666 ?
O4 Cs1B O2 44.11(17) 1_565 1_565 ?
O4 Cs1B O3 107.0(5) 5_666 7_566 ?
O4 Cs1B O3 105.5(4) 1_565 . ?
O4 Cs1B O3 81.8(3) 1_565 7_566 ?
O4 Cs1B O3 83.5(4) 5_666 . ?
O4 Cs1B O4 54.4(2) 1_565 7_566 ?
O4 Cs1B O4 136.6(7) 5_666 7_566 ?
O4 Cs1B O4 169.1(7) 5_666 1_565 ?
Cs1A I1 Cs1A 170.161(15) . 2_656 ?
Cs1A I1 Cs1B 171.74(16) . 6_576 ?
Cs1A I1 Cs1B 167.4(3) . 2_656 ?
Cs1A I1 Cs1B 167.4(3) 2_656 . ?
Cs1A I1 Cs1B 4.2(3) 2_656 6_576 ?
Cs1A I1 Cs1B 4.2(3) 2_656 2_656 ?
Cs1A I1 Cs1B 4.2(3) . . ?
Cs1A I1 Cs1B 4.2(3) . 5_676 ?
Cs1A I1 Cs1B 171.74(16) 2_656 5_676 ?
Cs1B I1 Cs1B 174.8(4) 5_676 6_576 ?
Cs1B I1 Cs1B 165.5(4) . 2_656 ?
Cs1B I1 Cs1B 8.4(6) 6_576 2_656 ?
Cs1B I1 Cs1B 8.4(6) 5_676 . ?
Cs1B I1 Cs1B 168.0(3) 6_576 . ?
Cs1B I1 Cs1B 168.0(3) 5_676 2_656 ?
Cu3 I1 Cs1A 85.081(7) . . ?
Cu3 I1 Cs1A 85.081(7) . 2_656 ?
Cu3 I1 Cs1B 87.4(2) . 6_576 ?
Cu3 I1 Cs1B 87.4(2) . 5_676 ?
Cu3 I1 Cs1B 82.8(2) . 2_656 ?
Cu3 I1 Cs1B 82.8(2) . . ?
Cs1A Cu1 Cs1A 104.479(18) 1_545 3_445 ?
Cs1A Cu1 Cs1B 104.46(14) 1_545 . ?
Cs1A Cu1 Cs1B 105.56(16) 1_545 7_566 ?
Cs1A Cu1 Cs1B 4.4(3) 1_545 1_545 ?
Cs1B Cu1 Cs1A 3.0(3) 7_566 3_445 ?
Cs1B Cu1 Cs1A 107.9(2) 5_666 3_445 ?
Cs1B Cu1 Cs1A 96.33(19) . 3_445 ?
Cs1B Cu1 Cs1A 101.1(2) 1_545 3_445 ?
Cs1B Cu1 Cs1A 4.4(3) 5_666 1_545 ?
Cs1B Cu1 Cs1B 102.31(19) 1_545 7_566 ?
Cs1B Cu1 Cs1B 93.3(4) 7_566 . ?
Cs1B Cu1 Cs1B 108.8(3) 5_666 7_566 ?
Cs1B Cu1 Cs1B 101.0(3) 5_666 . ?
Cs1B Cu1 Cs1B 8.8(6) 5_666 1_545 ?
Cs1B Cu1 Cs1B 107.8(3) 1_545 . ?
Cu2 Cu1 Cs1A 106.37(3) 4_546 1_545 ?
Cu2 Cu1 Cs1A 90.38(3) 4_546 3_445 ?
Cu2 Cu1 Cs1B 145.64(15) 4_546 . ?
Cu2 Cu1 Cs1B 92.7(2) 4_546 7_566 ?
Cu2 Cu1 Cs1B 108.9(2) 4_546 5_666 ?
Cu2 Cu1 Cs1B 103.8(2) 4_546 1_545 ?
Cu3 Cu1 Cs1A 106.65(3) . 1_545 ?
Cu3 Cu1 Cs1A 146.08(3) . 3_445 ?
Cu3 Cu1 Cs1B 88.71(19) . . ?
Cu3 Cu1 Cs1B 104.0(2) . 5_666 ?
Cu3 Cu1 Cs1B 109.23(19) . 1_545 ?
Cu3 Cu1 Cs1B 146.09(14) . 7_566 ?
Cu3 Cu1 Cu2 68.23(3) . 4_546 ?
O1 Cu1 Cs1A 83.30(14) 5_666 1_545 ?
O1 Cu1 Cs1A 154.78(14) 5_666 3_445 ?
O1 Cu1 Cs1B 87.5(3) 5_666 1_545 ?
O1 Cu1 Cs1B 151.8(3) 5_666 7_566 ?
O1 Cu1 Cs1B 58.5(2) 5_666 . ?
O1 Cu1 Cs1B 79.0(3) 5_666 5_666 ?
O1 Cu1 Cu2 110.72(14) 5_666 4_546 ?
O1 Cu1 Cu3 44.31(14) 5_666 . ?
O2 Cu1 Cs1A 83.64(15) 7_556 1_545 ?
O2 Cu1 Cs1A 59.33(15) 7_556 3_445 ?
O2 Cu1 Cs1B 87.9(3) 7_556 5_666 ?
O2 Cu1 Cs1B 62.3(3) 7_556 7_566 ?
O2 Cu1 Cs1B 155.7(2) 7_556 . ?
O2 Cu1 Cs1B 79.4(3) 7_556 1_545 ?
O2 Cu1 Cu2 44.54(13) 7_556 4_546 ?
O2 Cu1 Cu3 111.25(13) 7_556 . ?
O2 Cu1 O1 145.88(19) 7_556 5_666 ?
O4 Cu1 Cs1A 52.72(15) . 1_545 ?
O4 Cu1 Cs1A 70.11(17) . 3_445 ?
O4 Cu1 Cs1B 69.2(2) . 7_566 ?
O4 Cu1 Cs1B 52.8(2) . 1_545 ?
O4 Cu1 Cs1B 70.1(2) . . ?
O4 Cu1 Cs1B 52.8(2) . 5_666 ?
O4 Cu1 Cu2 142.82(16) . 4_546 ?
O4 Cu1 Cu3 141.70(18) . . ?
O4 Cu1 O1 97.9(2) . 5_666 ?
O4 Cu1 O2 99.0(2) . 7_556 ?
O4 Cu1 O5 173.5(2) . . ?
O5 Cu1 Cs1A 133.74(13) . 1_545 ?
O5 Cu1 Cs1A 106.06(15) . 3_445 ?
O5 Cu1 Cs1B 106.8(2) . 7_566 ?
O5 Cu1 Cs1B 105.7(2) . . ?
O5 Cu1 Cs1B 133.6(2) . 1_545 ?
O5 Cu1 Cs1B 133.6(2) . 5_666 ?
O5 Cu1 Cu2 40.44(13) . 4_546 ?
O5 Cu1 Cu3 40.93(15) . . ?
O5 Cu1 O1 83.6(2) . 5_666 ?
O5 Cu1 O2 83.00(19) . 7_556 ?
O2 Cu2 Cu1 43.22(13) 6_566 4_556 ?
O3 Cu2 Cu1 134.37(13) 7_566 4_556 ?
O3 Cu2 O2 177.49(18) 7_566 6_566 ?
O5 Cu2 Cu1 132.60(13) . 4_556 ?
O5 Cu2 Cu1 39.68(12) 4_556 4_556 ?
O5 Cu2 O2 80.98(18) 4_556 6_566 ?
O5 Cu2 O2 91.64(18) . 6_566 ?
O5 Cu2 O3 96.51(18) 4_556 7_566 ?
O5 Cu2 O3 90.87(18) . 7_566 ?
O5 Cu2 O5 172.27(10) . 4_556 ?
Cu1 Cu3 I1 102.49(3) 2_656 . ?
Cu1 Cu3 I1 102.49(3) . . ?
Cu1 Cu3 Cu1 155.02(5) 2_656 . ?
O1 Cu3 I1 90.27(15) 6_566 . ?
O1 Cu3 I1 90.27(15) 5_666 . ?
O1 Cu3 Cu1 45.25(15) 6_566 2_656 ?
O1 Cu3 Cu1 134.58(15) 5_666 2_656 ?
O1 Cu3 Cu1 134.58(15) 6_566 . ?
O1 Cu3 Cu1 45.25(15) 5_666 . ?
O1 Cu3 O1 179.5(3) 6_566 5_666 ?
O5 Cu3 I1 94.23(12) . . ?
O5 Cu3 I1 94.23(12) 2_656 . ?
O5 Cu3 Cu1 136.59(13) 2_656 . ?
O5 Cu3 Cu1 40.68(13) 2_656 2_656 ?
O5 Cu3 Cu1 136.59(13) . 2_656 ?
O5 Cu3 Cu1 40.68(13) . . ?
O5 Cu3 O1 84.3(2) 2_656 6_566 ?
O5 Cu3 O1 95.7(2) 2_656 5_666 ?
O5 Cu3 O1 95.7(2) . 6_566 ?
O5 Cu3 O1 84.3(2) . 5_666 ?
O5 Cu3 O5 171.5(2) 2_656 . ?
Cs1A P1 Cs1A 108.67(4) 1_545 . ?
Cs1A P1 Cs1A 108.71(4) 1_545 3_445 ?
Cs1A P1 Cs1A 98.35(3) 3_445 . ?
Cs1A P1 Cs1B 110.0(2) 1_545 7_566 ?
Cs1A P1 Cs1B 4.7(3) 1_545 1_545 ?
Cs1A P1 Cs1B 109.57(15) 1_545 . ?
Cs1B P1 Cs1A 4.7(3) 5_666 1_545 ?
Cs1B P1 Cs1A 95.7(2) . 3_445 ?
Cs1B P1 Cs1A 112.5(3) 1_545 . ?
Cs1B P1 Cs1A 2.6(2) . . ?
Cs1B P1 Cs1A 104.7(3) 5_666 . ?
Cs1B P1 Cs1A 105.1(3) 1_545 3_445 ?
Cs1B P1 Cs1A 95.3(2) 7_566 . ?
Cs1B P1 Cs1A 3.0(2) 7_566 3_445 ?
Cs1B P1 Cs1A 112.3(3) 5_666 3_445 ?
Cs1B P1 Cs1B 9.4(6) 5_666 1_545 ?
Cs1B P1 Cs1B 105.8(3) 5_666 . ?
Cs1B P1 Cs1B 92.7(4) 7_566 . ?
Cs1B P1 Cs1B 106.48(19) 1_545 7_566 ?
Cs1B P1 Cs1B 113.3(3) 1_545 . ?
Cs1B P1 Cs1B 113.4(4) 5_666 7_566 ?
O1 P1 Cs1A 176.1(2) . 3_445 ?
O1 P1 Cs1A 77.75(19) . . ?
O1 P1 Cs1A 72.74(19) . 1_545 ?
O1 P1 Cs1B 76.6(3) . 1_545 ?
O1 P1 Cs1B 68.9(3) . 5_666 ?
O1 P1 Cs1B 173.1(3) . 7_566 ?
O1 P1 Cs1B 80.4(3) . . ?
O1 P1 O2 105.3(3) . . ?
O2 P1 Cs1A 175.6(2) . . ?
O2 P1 Cs1A 78.6(2) . 3_445 ?
O2 P1 Cs1A 75.42(19) . 1_545 ?
O2 P1 Cs1B 81.7(3) . 7_566 ?
O2 P1 Cs1B 71.5(3) . 1_545 ?
O2 P1 Cs1B 79.4(3) . 5_666 ?
O2 P1 Cs1B 173.6(3) . . ?
O3 P1 Cs1A 67.1(2) . 3_445 ?
O3 P1 Cs1A 171.20(18) . 1_545 ?
O3 P1 Cs1A 65.3(2) . . ?
O3 P1 Cs1B 169.3(3) . 5_666 ?
O3 P1 Cs1B 64.2(3) . . ?
O3 P1 Cs1B 65.4(3) . 7_566 ?
O3 P1 Cs1B 170.7(3) . 1_545 ?
O3 P1 O1 110.9(3) . . ?
O3 P1 O2 110.4(3) . . ?
O4 P1 Cs1A 59.09(19) . 1_545 ?
O4 P1 Cs1A 69.8(2) . 3_445 ?
O4 P1 Cs1A 72.3(2) . . ?
O4 P1 Cs1B 71.2(3) . . ?
O4 P1 Cs1B 68.8(3) . 7_566 ?
O4 P1 Cs1B 59.2(3) . 5_666 ?
O4 P1 Cs1B 59.3(2) . 1_545 ?
O4 P1 O1 108.5(3) . . ?
O4 P1 O2 109.2(3) . . ?
O4 P1 O3 112.2(3) . . ?
Cs1A O1 Cs1B 4.4(3) 1_545 1_545 ?
Cs1B O1 Cs1A 4.7(3) 5_666 1_545 ?
Cs1B O1 Cs1B 9.0(6) 5_666 1_545 ?
Cu1 O1 Cs1A 95.35(17) 5_666 1_545 ?
Cu1 O1 Cs1B 90.7(4) 5_666 5_666 ?
Cu1 O1 Cs1B 99.7(3) 5_666 1_545 ?
Cu3 O1 Cs1A 125.7(2) 5_666 1_545 ?
Cu3 O1 Cs1B 126.2(3) 5_666 5_666 ?
Cu3 O1 Cs1B 124.9(3) 5_666 1_545 ?
Cu3 O1 Cu1 90.4(2) 5_666 5_666 ?
P1 O1 Cs1A 81.9(2) . 1_545 ?
P1 O1 Cs1B 78.6(3) . 1_545 ?
P1 O1 Cs1B 85.5(3) . 5_666 ?
P1 O1 Cu1 144.6(3) . 5_666 ?
P1 O1 Cu3 119.8(3) . 5_666 ?
Cs1A O2 Cs1B 4.5(3) 1_545 5_666 ?
Cs1B O2 Cs1A 4.7(3) 1_545 1_545 ?
Cs1B O2 Cs1B 9.1(7) 1_545 5_666 ?
Cu1 O2 Cs1A 91.86(16) 7_556 1_545 ?
Cu1 O2 Cs1B 87.2(4) 7_556 1_545 ?
Cu1 O2 Cs1B 96.3(4) 7_556 5_666 ?
Cu1 O2 Cu2 92.23(19) 7_556 6_565 ?
Cu2 O2 Cs1A 127.7(2) 6_565 1_545 ?
Cu2 O2 Cs1B 127.6(3) 6_565 1_545 ?
Cu2 O2 Cs1B 127.5(3) 6_565 5_666 ?
P1 O2 Cs1A 79.3(2) . 1_545 ?
P1 O2 Cs1B 83.2(4) . 1_545 ?
P1 O2 Cs1B 75.7(3) . 5_666 ?
P1 O2 Cu1 141.1(3) . 7_556 ?
P1 O2 Cu2 123.2(3) . 6_565 ?
Cs1B O3 Cs1B 106.1(4) . 7_566 ?
Cu2 O3 Cs1B 118.9(3) 7_566 7_566 ?
Cu2 O3 Cs1B 121.1(3) 7_566 . ?
P1 O3 Cs1B 93.2(3) . . ?
P1 O3 Cs1B 91.9(3) . 7_566 ?
P1 O3 Cu2 119.4(3) . 7_566 ?
Cs1A O4 Cs1B 131.1(3) 1_545 7_566 ?
Cs1A O4 Cs1B 128.2(3) 1_545 . ?
Cs1A O4 Cs1B 5.4(4) 1_545 1_545 ?
Cs1B O4 Cs1A 5.5(4) 5_666 1_545 ?
Cs1B O4 Cs1B 125.7(2) 1_545 7_566 ?
Cs1B O4 Cs1B 100.6(4) 7_566 . ?
Cs1B O4 Cs1B 133.6(6) 1_545 . ?
Cs1B O4 Cs1B 122.7(3) 5_666 . ?
Cs1B O4 Cs1B 136.6(7) 5_666 7_566 ?
Cs1B O4 Cs1B 10.9(7) 5_666 1_545 ?
Cu1 O4 Cs1A 98.96(18) . 1_545 ?
Cu1 O4 Cs1B 82.8(2) . 7_566 ?
Cu1 O4 Cs1B 82.2(2) . . ?
Cu1 O4 Cs1B 98.8(3) . 5_666 ?
Cu1 O4 Cs1B 99.1(3) . 1_545 ?
P1 O4 Cs1A 96.4(2) . 1_545 ?
P1 O4 Cs1B 96.3(3) . 5_666 ?
P1 O4 Cs1B 88.8(3) . 7_566 ?
P1 O4 Cs1B 86.5(3) . . ?
P1 O4 Cs1B 96.4(3) . 1_545 ?
P1 O4 Cu1 164.5(3) . . ?
Cu1 O5 Cu2 118.3(2) . . ?
Cu1 O5 Cu2 99.88(19) . 4_546 ?
Cu1 O5 Cu3 98.4(2) . . ?
Cu2 O5 Cu2 113.4(2) . 4_546 ?
Cu3 O5 Cu2 116.3(2) . 4_546 ?
Cu3 O5 Cu2 109.8(2) . . ?

loop_
_geom_bond_atom_site_label_1
_geom_bond_atom_site_label_2
_geom_bond_distance
_geom_bond_site_symmetry_2
_geom_bond_publ_flag
Cs1A Cs1B 0.30(2) 5_676 ?
Cs1A I1 4.0862(3) . ?
Cs1A Cu1 3.8669(8) 5_666 ?
Cs1A Cu1 3.8669(8) 1_565 ?
Cs1A P1 3.6073(16) 1_565 ?
Cs1A P1 3.6073(16) 5_666 ?
Cs1A O1 3.480(5) 1_565 ?
Cs1A O1 3.480(5) 5_666 ?
Cs1A O2 3.552(5) 5_666 ?
Cs1A O2 3.552(5) 1_565 ?
Cs1A O4 3.115(5) 1_565 ?
Cs1A O4 3.115(5) 5_666 ?
Cs1B Cs1B 0.60(4) 5_676 ?
Cs1B P1 3.604(10) 5_666 ?
Cs1B P1 3.636(12) 1_565 ?
Cs1B O1 3.373(14) 5_666 ?
Cs1B O1 3.608(16) 1_565 ?
Cs1B O2 3.472(11) 1_565 ?
Cs1B O2 3.656(12) 5_666 ?
Cs1B O3 3.599(18) 7_566 ?
Cs1B O3 3.569(18) . ?
Cs1B O4 3.113(11) 5_666 ?
Cs1B O4 3.145(12) 1_565 ?
Cs1B O4 3.689(16) 7_566 ?
I1 Cu3 3.1097(12) . ?
Cu1 Cu2 2.9039(11) 4_546 ?
Cu1 Cu3 2.8563(9) . ?
Cu1 O1 2.029(5) 5_666 ?
Cu1 O2 1.990(5) 7_556 ?
Cu1 O4 1.858(4) . ?
Cu1 O5 1.882(4) . ?
Cu2 O2 2.039(4) 6_566 ?
Cu2 O3 1.984(5) 7_566 ?
Cu2 O5 1.896(4) . ?
Cu2 O5 1.912(4) 4_556 ?
Cu3 O1 1.995(5) 5_666 ?
Cu3 O1 1.995(5) 6_566 ?
Cu3 O5 1.892(5) . ?
Cu3 O5 1.892(5) 2_656 ?
P1 O1 1.560(5) . ?
P1 O2 1.565(5) . ?
P1 O3 1.527(5) . ?
P1 O4 1.505(5) . ?

loop_
_geom_torsion_atom_site_label_1
_geom_torsion_atom_site_label_2
_geom_torsion_atom_site_label_3
_geom_torsion_atom_site_label_4
_geom_torsion
_geom_torsion_site_symmetry_1
_geom_torsion_site_symmetry_2
_geom_torsion_site_symmetry_3
_geom_torsion_site_symmetry_4
_geom_torsion_publ_flag
Cs1A Cu1 O4 Cs1A -127.56(16) 3_445 . . 1_545 ?
Cs1A Cu1 O4 Cs1B -5.6(4) 1_545 . . 5_666 ?
Cs1A Cu1 O4 Cs1B 3.0(3) 3_445 . . 7_566 ?
Cs1A Cu1 O4 Cs1B 104.8(2) 3_445 . . . ?
Cs1A Cu1 O4 Cs1B -133.1(4) 3_445 . . 5_666 ?
Cs1A Cu1 O4 Cs1B -127.6(3) 1_545 . . . ?
Cs1A Cu1 O4 Cs1B -122.1(4) 3_445 . . 1_545 ?
Cs1A Cu1 O4 Cs1B 130.6(3) 1_545 . . 7_566 ?
Cs1A Cu1 O4 Cs1B 5.5(4) 1_545 . . 1_545 ?
Cs1A Cu1 O4 P1 60.8(14) 3_445 . . . ?
Cs1A Cu1 O4 P1 -171.7(15) 1_545 . . . ?
Cs1A Cu1 O5 Cu2 70.90(18) 3_445 . . 4_546 ?
Cs1A Cu1 O5 Cu2 -52.6(3) 3_445 . . . ?
Cs1A Cu1 O5 Cu2 177.99(11) 1_545 . . . ?
Cs1A Cu1 O5 Cu2 -58.6(3) 1_545 . . 4_546 ?
Cs1A Cu1 O5 Cu3 -170.41(11) 3_445 . . . ?
Cs1A Cu1 O5 Cu3 60.1(2) 1_545 . . . ?
Cs1A P1 O1 Cs1A 114.23(8) . . . 1_545 ?
Cs1A P1 O1 Cs1B -3.0(2) 1_545 . . 5_666 ?
Cs1A P1 O1 Cs1B 117.0(2) . . . 1_545 ?
Cs1A P1 O1 Cs1B 2.8(2) 1_545 . . 1_545 ?
Cs1A P1 O1 Cs1B 111.3(3) . . . 5_666 ?
Cs1A P1 O1 Cu1 -87.9(5) 1_545 . . 5_666 ?
Cs1A P1 O1 Cu1 26.4(5) . . . 5_666 ?
Cs1A P1 O1 Cu3 126.7(3) 1_545 . . 5_666 ?
Cs1A P1 O1 Cu3 -119.1(3) . . . 5_666 ?
Cs1A P1 O2 Cs1A -112.98(6) 3_445 . . 1_545 ?
Cs1A P1 O2 Cs1B 2.7(2) 1_545 . . 1_545 ?
Cs1A P1 O2 Cs1B -115.6(2) 3_445 . . 5_666 ?
Cs1A P1 O2 Cs1B -2.6(2) 1_545 . . 5_666 ?
Cs1A P1 O2 Cs1B -110.3(2) 3_445 . . 1_545 ?
Cs1A P1 O2 Cu1 79.6(5) 1_545 . . 7_556 ?
Cs1A P1 O2 Cu1 -33.4(5) 3_445 . . 7_556 ?
Cs1A P1 O2 Cu2 118.7(3) 3_445 . . 6_565 ?
Cs1A P1 O2 Cu2 -128.3(4) 1_545 . . 6_565 ?
Cs1A P1 O3 Cs1B -108.8(3) . . . 7_566 ?
Cs1A P1 O3 Cs1B 109.0(3) 3_445 . . . ?
Cs1A P1 O3 Cs1B -2.6(2) . . . . ?
Cs1A P1 O3 Cs1B 2.8(2) 3_445 . . 7_566 ?
Cs1A P1 O3 Cu2 126.2(4) . . . 7_566 ?
Cs1A P1 O3 Cu2 -122.2(4) 3_445 . . 7_566 ?
Cs1A P1 O4 Cs1A -125.61(17) . . . 1_545 ?
Cs1A P1 O4 Cs1A 128.18(17) 3_445 . . 1_545 ?
Cs1A P1 O4 Cs1B -131.1(4) . . . 1_545 ?
Cs1A P1 O4 Cs1B 133.7(4) 3_445 . . 5_666 ?
Cs1A P1 O4 Cs1B 2.46(19) . . . . ?
Cs1A P1 O4 Cs1B -131.2(3) 1_545 . . 7_566 ?
Cs1A P1 O4 Cs1B 122.7(4) 3_445 . . 1_545 ?
Cs1A P1 O4 Cs1B 128.1(3) 1_545 . . . ?
Cs1A P1 O4 Cs1B -5.5(4) 1_545 . . 1_545 ?
Cs1A P1 O4 Cs1B -103.8(2) 3_445 . . . ?
Cs1A P1 O4 Cs1B 5.5(4) 1_545 . . 5_666 ?
Cs1A P1 O4 Cs1B -3.1(3) 3_445 . . 7_566 ?
Cs1A P1 O4 Cs1B -120.1(4) . . . 5_666 ?
Cs1A P1 O4 Cs1B 103.2(3) . . . 7_566 ?
Cs1A P1 O4 Cu1 171.7(15) 1_545 . . . ?
Cs1A P1 O4 Cu1 -60.1(14) 3_445 . . . ?
Cs1A P1 O4 Cu1 46.1(14) . . . . ?
Cs1B Cu1 O4 Cs1A 5.6(4) 5_666 . . 1_545 ?
Cs1B Cu1 O4 Cs1A 127.6(3) . . . 1_545 ?
Cs1B Cu1 O4 Cs1A -5.5(4) 1_545 . . 1_545 ?
Cs1B Cu1 O4 Cs1A -130.6(3) 7_566 . . 1_545 ?
Cs1B Cu1 O4 Cs1B 122.1(3) . . . 5_666 ?
Cs1B Cu1 O4 Cs1B -122.1(3) 5_666 . . . ?
Cs1B Cu1 O4 Cs1B 136.1(7) 5_666 . . 7_566 ?
Cs1B Cu1 O4 Cs1B 101.8(4) 7_566 . . . ?
Cs1B Cu1 O4 Cs1B -136.1(7) 7_566 . . 5_666 ?
Cs1B Cu1 O4 Cs1B -11.1(8) 1_545 . . 5_666 ?
Cs1B Cu1 O4 Cs1B -101.8(4) . . . 7_566 ?
Cs1B Cu1 O4 Cs1B 11.1(8) 5_666 . . 1_545 ?
Cs1B Cu1 O4 Cs1B -133.1(6) 1_545 . . . ?
Cs1B Cu1 O4 Cs1B -125.1(2) 7_566 . . 1_545 ?
Cs1B Cu1 O4 Cs1B 133.1(6) . . . 1_545 ?
Cs1B Cu1 O4 Cs1B 125.1(2) 1_545 . . 7_566 ?
Cs1B Cu1 O4 P1 -44.0(14) . . . . ?
Cs1B Cu1 O4 P1 -177.2(16) 1_545 . . . ?
Cs1B Cu1 O4 P1 -166.1(16) 5_666 . . . ?
Cs1B Cu1 O4 P1 57.8(14) 7_566 . . . ?
Cs1B Cu1 O5 Cu2 -64.7(5) 5_666 . . 4_546 ?
Cs1B Cu1 O5 Cu2 -49.5(4) 7_566 . . . ?
Cs1B Cu1 O5 Cu2 49.0(3) . . . . ?
Cs1B Cu1 O5 Cu2 73.9(3) 7_566 . . 4_546 ?
Cs1B Cu1 O5 Cu2 -52.5(5) 1_545 . . 4_546 ?
Cs1B Cu1 O5 Cu2 172.5(2) . . . 4_546 ?
Cs1B Cu1 O5 Cu2 -176.0(4) 1_545 . . . ?
Cs1B Cu1 O5 Cu2 171.9(4) 5_666 . . . ?
Cs1B Cu1 O5 Cu3 -68.9(2) . . . . ?
Cs1B Cu1 O5 Cu3 -167.4(3) 7_566 . . . ?
Cs1B Cu1 O5 Cu3 54.0(5) 5_666 . . . ?
Cs1B Cu1 O5 Cu3 66.2(5) 1_545 . . . ?
Cs1B P1 O1 Cs1A 3.0(2) 5_666 . . 1_545 ?
Cs1B P1 O1 Cs1A -2.8(2) 1_545 . . 1_545 ?
Cs1B P1 O1 Cs1A 114.11(18) . . . 1_545 ?
Cs1B P1 O1 Cs1B 111.1(3) . . . 5_666 ?
Cs1B P1 O1 Cs1B 5.8(5) 5_666 . . 1_545 ?
Cs1B P1 O1 Cs1B 116.9(3) . . . 1_545 ?
Cs1B P1 O1 Cs1B -5.8(5) 1_545 . . 5_666 ?
Cs1B P1 O1 Cu1 26.3(5) . . . 5_666 ?
Cs1B P1 O1 Cu1 -84.9(6) 5_666 . . 5_666 ?
Cs1B P1 O1 Cu1 -90.7(5) 1_545 . . 5_666 ?
Cs1B P1 O1 Cu3 129.7(4) 5_666 . . 5_666 ?
Cs1B P1 O1 Cu3 -119.2(3) . . . 5_666 ?
Cs1B P1 O1 Cu3 123.9(4) 1_545 . . 5_666 ?
Cs1B P1 O2 Cs1A 2.6(2) 5_666 . . 1_545 ?
Cs1B P1 O2 Cs1A -113.26(18) 7_566 . . 1_545 ?
Cs1B P1 O2 Cs1A -2.7(2) 1_545 . . 1_545 ?
Cs1B P1 O2 Cs1B 5.3(5) 5_666 . . 1_545 ?
Cs1B P1 O2 Cs1B -115.9(4) 7_566 . . 5_666 ?
Cs1B P1 O2 Cs1B -110.6(2) 7_566 . . 1_545 ?
Cs1B P1 O2 Cs1B -5.3(5) 1_545 . . 5_666 ?
Cs1B P1 O2 Cu1 -33.7(5) 7_566 . . 7_556 ?
Cs1B P1 O2 Cu1 76.9(5) 1_545 . . 7_556 ?
Cs1B P1 O2 Cu1 82.2(5) 5_666 . . 7_556 ?
Cs1B P1 O2 Cu2 -125.7(4) 5_666 . . 6_565 ?
Cs1B P1 O2 Cu2 -131.0(4) 1_545 . . 6_565 ?
Cs1B P1 O2 Cu2 118.4(4) 7_566 . . 6_565 ?
Cs1B P1 O3 Cs1B 106.2(4) 7_566 . . . ?
Cs1B P1 O3 Cs1B -106.2(4) . . . 7_566 ?
Cs1B P1 O3 Cs1B -86.4(18) 5_666 . . 7_566 ?
Cs1B P1 O3 Cs1B 20(2) 5_666 . . . ?
Cs1B P1 O3 Cu2 148.5(18) 5_666 . . 7_566 ?
Cs1B P1 O3 Cu2 -125.0(4) 7_566 . . 7_566 ?
Cs1B P1 O3 Cu2 128.8(4) . . . 7_566 ?
Cs1B P1 O4 Cs1A -128.1(3) . . . 1_545 ?
Cs1B P1 O4 Cs1A 5.5(4) 1_545 . . 1_545 ?
Cs1B P1 O4 Cs1A -5.5(4) 5_666 . . 1_545 ?
Cs1B P1 O4 Cs1A 131.2(3) 7_566 . . 1_545 ?
Cs1B P1 O4 Cs1B -136.8(7) 5_666 . . 7_566 ?
Cs1B P1 O4 Cs1B 100.7(4) . . . 7_566 ?
Cs1B P1 O4 Cs1B 125.8(2) 7_566 . . 1_545 ?
Cs1B P1 O4 Cs1B -133.5(6) . . . 1_545 ?
Cs1B P1 O4 Cs1B -122.5(3) . . . 5_666 ?
Cs1B P1 O4 Cs1B 11.0(7) 1_545 . . 5_666 ?
Cs1B P1 O4 Cs1B 122.5(3) 5_666 . . . ?
Cs1B P1 O4 Cs1B -125.8(2) 1_545 . . 7_566 ?
Cs1B P1 O4 Cs1B 133.5(6) 1_545 . . . ?
Cs1B P1 O4 Cs1B -11.0(7) 5_666 . . 1_545 ?
Cs1B P1 O4 Cs1B -100.7(4) 7_566 . . . ?
Cs1B P1 O4 Cs1B 136.8(7) 7_566 . . 5_666 ?
Cs1B P1 O4 Cu1 166.2(16) 5_666 . . . ?
Cs1B P1 O4 Cu1 43.6(14) . . . . ?
Cs1B P1 O4 Cu1 -57.1(14) 7_566 . . . ?
Cs1B P1 O4 Cu1 177.2(16) 1_545 . . . ?
I1 Cu3 O5 Cu1 104.28(14) . . . . ?
I1 Cu3 O5 Cu2 -19.89(19) . . . . ?
I1 Cu3 O5 Cu2 -150.27(19) . . . 4_546 ?
Cu1 Cu2 O5 Cu1 165.46(12) 4_556 . . . ?
Cu1 Cu2 O5 Cu2 49.0(3) 4_556 . . 4_546 ?
Cu1 Cu2 O5 Cu3 -82.9(2) 4_556 . . . ?
Cu1 Cu3 O5 Cu1 -142.54(12) 2_656 . . . ?
Cu1 Cu3 O5 Cu2 105.4(3) . . . 4_546 ?
Cu1 Cu3 O5 Cu2 -37.1(3) 2_656 . . 4_546 ?
Cu1 Cu3 O5 Cu2 93.3(2) 2_656 . . . ?
Cu1 Cu3 O5 Cu2 -124.2(3) . . . . ?
Cu2 Cu1 O4 Cs1A -65.3(3) 4_546 . . 1_545 ?
Cu2 Cu1 O4 Cs1B -59.8(5) 4_546 . . 1_545 ?
Cu2 Cu1 O4 Cs1B 167.1(3) 4_546 . . . ?
Cu2 Cu1 O4 Cs1B 65.3(4) 4_546 . . 7_566 ?
Cu2 Cu1 O4 Cs1B -70.9(5) 4_546 . . 5_666 ?
Cu2 Cu1 O4 P1 123.0(13) 4_546 . . . ?
Cu2 Cu1 O5 Cu2 -123.4(4) 4_546 . . . ?
Cu2 Cu1 O5 Cu3 118.7(3) 4_546 . . . ?
Cu3 Cu1 O4 Cs1A 67.5(3) . . . 1_545 ?
Cu3 Cu1 O4 Cs1B -60.1(3) . . . . ?
Cu3 Cu1 O4 Cs1B -161.9(3) . . . 7_566 ?
Cu3 Cu1 O4 Cs1B 61.9(5) . . . 5_666 ?
Cu3 Cu1 O4 Cs1B 73.0(5) . . . 1_545 ?
Cu3 Cu1 O4 P1 -104.2(14) . . . . ?
Cu3 Cu1 O5 Cu2 117.9(3) . . . . ?
Cu3 Cu1 O5 Cu2 -118.7(3) . . . 4_546 ?
O1 Cu1 O4 Cs1A 75.34(19) 5_666 . . 1_545 ?
O1 Cu1 O4 Cs1B 69.8(4) 5_666 . . 5_666 ?
O1 Cu1 O4 Cs1B -52.3(2) 5_666 . . . ?
O1 Cu1 O4 Cs1B 80.8(4) 5_666 . . 1_545 ?
O1 Cu1 O4 Cs1B -154.1(3) 5_666 . . 7_566 ?
O1 Cu1 O4 P1 -96.3(14) 5_666 . . . ?
O1 Cu1 O5 Cu2 103.7(3) 5_666 . . . ?
O1 Cu1 O5 Cu2 -132.9(2) 5_666 . . 4_546 ?
O1 Cu1 O5 Cu3 -14.21(19) 5_666 . . . ?
O1 Cu3 O5 Cu1 14.43(19) 5_666 . . . ?
O1 Cu3 O5 Cu1 -165.0(2) 6_566 . . . ?
O1 Cu3 O5 Cu2 -59.6(3) 6_566 . . 4_546 ?
O1 Cu3 O5 Cu2 119.9(3) 5_666 . . 4_546 ?
O1 Cu3 O5 Cu2 -109.7(2) 5_666 . . . ?
O1 Cu3 O5 Cu2 70.8(2) 6_566 . . . ?
O1 P1 O2 Cs1A 67.1(2) . . . 1_545 ?
O1 P1 O2 Cs1B 64.5(3) . . . 5_666 ?
O1 P1 O2 Cs1B 69.8(3) . . . 1_545 ?
O1 P1 O2 Cu1 146.7(5) . . . 7_556 ?
O1 P1 O2 Cu2 -61.2(4) . . . 6_565 ?
O1 P1 O3 Cs1B -173.6(3) . . . 7_566 ?
O1 P1 O3 Cs1B -67.4(3) . . . . ?
O1 P1 O3 Cu2 61.4(4) . . . 7_566 ?
O1 P1 O4 Cs1A -55.6(3) . . . 1_545 ?
O1 P1 O4 Cs1B 72.5(3) . . . . ?
O1 P1 O4 Cs1B -50.1(5) . . . 5_666 ?
O1 P1 O4 Cs1B 173.2(3) . . . 7_566 ?
O1 P1 O4 Cs1B -61.1(5) . . . 1_545 ?
O1 P1 O4 Cu1 116.1(14) . . . . ?
O2 Cu1 O4 Cs1A -74.9(2) 7_556 . . 1_545 ?
O2 Cu1 O4 Cs1B 157.5(3) 7_556 . . . ?
O2 Cu1 O4 Cs1B 55.7(3) 7_556 . . 7_566 ?
O2 Cu1 O4 Cs1B -69.4(4) 7_556 . . 1_545 ?
O2 Cu1 O4 Cs1B -80.4(4) 7_556 . . 5_666 ?
O2 Cu1 O4 P1 113.5(14) 7_556 . . . ?
O2 Cu1 O5 Cu2 15.7(2) 7_556 . . 4_546 ?
O2 Cu1 O5 Cu2 -107.8(3) 7_556 . . . ?
O2 Cu1 O5 Cu3 134.3(2) 7_556 . . . ?
O2 Cu2 O5 Cu1 -179.1(3) 6_566 . . . ?
O2 Cu2 O5 Cu2 64.5(3) 6_566 . . 4_546 ?
O2 Cu2 O5 Cu3 -67.4(2) 6_566 . . . ?
O2 P1 O1 Cs1A -69.0(2) . . . 1_545 ?
O2 P1 O1 Cs1B -66.2(3) . . . 1_545 ?
O2 P1 O1 Cs1B -72.0(3) . . . 5_666 ?
O2 P1 O1 Cu1 -156.9(5) . . . 5_666 ?
O2 P1 O1 Cu3 57.7(3) . . . 5_666 ?
O2 P1 O3 Cs1B 70.1(3) . . . 7_566 ?
O2 P1 O3 Cs1B 176.3(3) . . . . ?
O2 P1 O3 Cu2 -54.9(4) . . . 7_566 ?
O2 P1 O4 Cs1A 58.7(3) . . . 1_545 ?
O2 P1 O4 Cs1B 64.2(5) . . . 5_666 ?
O2 P1 O4 Cs1B 53.2(5) . . . 1_545 ?
O2 P1 O4 Cs1B -173.2(3) . . . . ?
O2 P1 O4 Cs1B -72.5(4) . . . 7_566 ?
O2 P1 O4 Cu1 -129.6(14) . . . . ?
O3 Cu2 O5 Cu1 0.9(3) 7_566 . . . ?
O3 Cu2 O5 Cu2 -115.5(3) 7_566 . . 4_546 ?
O3 Cu2 O5 Cu3 112.5(2) 7_566 . . . ?
O3 P1 O1 Cs1A 171.5(2) . . . 1_545 ?
O3 P1 O1 Cs1B 168.6(3) . . . 5_666 ?
O3 P1 O1 Cs1B 174.4(3) . . . 1_545 ?
O3 P1 O1 Cu1 83.7(5) . . . 5_666 ?
O3 P1 O1 Cu3 -61.8(4) . . . 5_666 ?
O3 P1 O2 Cs1A -173.1(2) . . . 1_545 ?
O3 P1 O2 Cs1B -170.4(3) . . . 1_545 ?
O3 P1 O2 Cs1B -175.7(3) . . . 5_666 ?
O3 P1 O2 Cu1 -93.5(5) . . . 7_556 ?
O3 P1 O2 Cu2 58.6(4) . . . 6_565 ?
O3 P1 O4 Cs1A -178.5(2) . . . 1_545 ?
O3 P1 O4 Cs1B -173.0(5) . . . 5_666 ?
O3 P1 O4 Cs1B 50.2(4) . . . 7_566 ?
O3 P1 O4 Cs1B -50.5(3) . . . . ?
O3 P1 O4 Cs1B 176.0(4) . . . 1_545 ?
O3 P1 O4 Cu1 -6.8(15) . . . . ?
O4 P1 O1 Cs1A 47.8(2) . . . 1_545 ?
O4 P1 O1 Cs1B 44.9(3) . . . 5_666 ?
O4 P1 O1 Cs1B 50.6(3) . . . 1_545 ?
O4 P1 O1 Cu1 -40.0(6) . . . 5_666 ?
O4 P1 O1 Cu3 174.5(3) . . . 5_666 ?
O4 P1 O2 Cs1A -49.2(3) . . . 1_545 ?
O4 P1 O2 Cs1B -51.9(3) . . . 5_666 ?
O4 P1 O2 Cs1B -46.5(4) . . . 1_545 ?
O4 P1 O2 Cu1 30.4(6) . . . 7_556 ?
O4 P1 O2 Cu2 -177.6(3) . . . 6_565 ?
O4 P1 O3 Cs1B 54.2(4) . . . . ?
O4 P1 O3 Cs1B -52.0(4) . . . 7_566 ?
O4 P1 O3 Cu2 -177.0(3) . . . 7_566 ?

loop_
_twin_individual_id
_twin_individual_mass_fraction_refined
_oxdiff_twin_reflns_isolated
_oxdiff_twin_reflns_overlapped
_twin_individual_twin_lattice_type
_twin_individual_twin_matrix_11
_twin_individual_twin_matrix_12
_twin_individual_twin_matrix_13
_twin_individual_twin_matrix_21
_twin_individual_twin_matrix_22
_twin_individual_twin_matrix_23
_twin_individual_twin_matrix_31
_twin_individual_twin_matrix_32
_twin_individual_twin_matrix_33
1 0.582(2) 2124 5453 ref 1.0000 0.0000 0.0000 0.0000 1.0000 0.0000 0.0000 0.0000 1.0000
2 0.418(2) 0 5453 nmt -0.4962 1.4946 -0.0004 -0.5046 -0.4960 -0.0001 0.0956 -0.0954 0.9998

loop_
_exptl_oxdiff_crystal_face_indexfrac_h
_exptl_oxdiff_crystal_face_indexfrac_k
_exptl_oxdiff_crystal_face_indexfrac_l
_exptl_oxdiff_crystal_face_x
_exptl_oxdiff_crystal_face_y
_exptl_oxdiff_crystal_face_z
2.1599 2.0142 21.9853 -0.7802 -0.2819 0.5585
-2.1599 -2.0142 -21.9853 0.7802 0.2819 -0.5585
8.7782 -4.8477 13.6340 0.0073 -0.0070 0.9999
-8.7782 4.8477 -13.6340 -0.0073 0.0070 -0.9999
14.9954 1.8532 1.2648 -0.2829 0.8119 0.5107
-0.5741 -6.9044 14.6436 0.2143 -0.5832 0.7836
-14.9954 -1.8532 -1.2648 0.2829 -0.8119 -0.5107
3.0036 8.7654 -1.7530 -0.7380 0.5019 -0.4510
